data_7200357
loop_
_publ_author_name
'Liu, Tianfu'
'L\"u, Jian'
'Shi, Linxi'
'Guo, Zhengang'
'Cao, Rong'

_publ_section_title
;
 Conformation control of a flexible 1,4-phenylenediacetate ligand in
 coordination complexes: a rigidity-modulated strategy
;
_journal_issue 4
_journal_name_full CrystEngComm
_journal_page_first 583
_journal_paper_doi 10.1039/b813444h
_journal_volume 11
_journal_year 2009
_chemical_formula_moiety 'C10 H8 O4 Zn '
_chemical_formula_sum 'C10 H8 O4 Zn'
_chemical_formula_weight 257.55
_chemical_name_systematic
;
?
;
_space_group_IT_number 14
_symmetry_cell_setting monoclinic
_symmetry_space_group_name_Hall '-P 2ybc'
_symmetry_space_group_name_H-M 'P 1 21/c 1'
_atom_sites_solution_hydrogens geom
_atom_sites_solution_primary direct
_atom_sites_solution_secondary difmap
_audit_creation_method SHELXL-97
_cell_angle_alpha 90.00
_cell_angle_beta 95.33(2)
_cell_angle_gamma 90.00
_cell_formula_units_Z 4
_cell_length_a 19.70(2)
_cell_length_b 4.891(6)
_cell_length_c 9.640(12)
_cell_measurement_reflns_used 1004
_cell_measurement_temperature 298(2)
_cell_measurement_theta_max 27.460
_cell_measurement_theta_min 0.977
_cell_volume 924.8(19)
_computing_cell_refinement 'CrystalClear (Rigaku Inc., 2007)'
_computing_data_collection 'CrystalClear (Rigaku Inc., 2007)'
_computing_data_reduction 'CrystalClear (Rigaku Inc., 2007)'
_computing_molecular_graphics 'SHELXL-97 (Sheldrick, 1997)'
_computing_publication_material 'SHELXL-97 (Sheldrick, 1997)'
_computing_structure_refinement 'SHELXL-97 (Sheldrick, 1997)'
_computing_structure_solution 'SHELXS-97 (Sheldrick, 1990)'
_diffrn_ambient_temperature 298(2)
_diffrn_detector_area_resol_mean 13.6612
_diffrn_measured_fraction_theta_full 0.99
_diffrn_measured_fraction_theta_max 0.977
_diffrn_measurement_device_type
;
Mercury2 (2x2 bin mode)
;
_diffrn_measurement_method CCD_Profile_fitting
_diffrn_radiation_monochromator graphite
_diffrn_radiation_source 'fine-focus sealed tube'
_diffrn_radiation_type MoK\a
_diffrn_radiation_wavelength 0.7107
_diffrn_reflns_av_R_equivalents 0.0481
_diffrn_reflns_av_sigmaI/netI 0.0448
_diffrn_reflns_limit_h_max 24
_diffrn_reflns_limit_h_min -25
_diffrn_reflns_limit_k_max 6
_diffrn_reflns_limit_k_min -6
_diffrn_reflns_limit_l_max 12
_diffrn_reflns_limit_l_min -8
_diffrn_reflns_number 6653
_diffrn_reflns_theta_full 27.46
_diffrn_reflns_theta_max 27.46
_diffrn_reflns_theta_min 2.08
_diffrn_standards_decay_% 0
_diffrn_standards_interval_count 0
_diffrn_standards_interval_time 0
_diffrn_standards_number 0
_exptl_absorpt_coefficient_mu 2.643
_exptl_absorpt_correction_T_max 0.768
_exptl_absorpt_correction_T_min 0.536
_exptl_absorpt_correction_type multi-scan
_exptl_absorpt_process_details CrystalClear
_exptl_crystal_colour colorless
_exptl_crystal_density_diffrn 1.850
_exptl_crystal_density_method 'not measured'
_exptl_crystal_description Prism
_exptl_crystal_F_000 520
_exptl_crystal_size_max 0.5
_exptl_crystal_size_mid 0.2
_exptl_crystal_size_min 0.1
_refine_diff_density_max 0.658
_refine_diff_density_min -0.721
_refine_diff_density_rms 0.152
_refine_ls_extinction_method none
_refine_ls_goodness_of_fit_ref 1.080
_refine_ls_hydrogen_treatment constr
_refine_ls_matrix_type full
_refine_ls_number_parameters 136
_refine_ls_number_reflns 2117
_refine_ls_number_restraints 0
_refine_ls_restrained_S_all 1.080
_refine_ls_R_factor_all 0.0587
_refine_ls_R_factor_gt 0.0463
_refine_ls_shift/su_max 0.000
_refine_ls_shift/su_mean 0.000
_refine_ls_structure_factor_coef Fsqd
_refine_ls_weighting_details 'calc w=1/[\s^2^(Fo^2^)+(0.1079P)^2^+1.1550P] where P=(Fo^2^+2Fc^2^)/3'
_refine_ls_weighting_scheme calc
_refine_ls_wR_factor_gt 0.1372
_refine_ls_wR_factor_ref 0.1696
_reflns_number_gt 1749
_reflns_number_total 2069
_reflns_threshold_expression >2sigma(I)
_cod_data_source_file b813444h.txt
_cod_data_source_block 1a
_cod_depositor_comments
;
The following automatic conversions were performed:
'_symmetry_cell_setting' value 'Monoclinic' changed to 'monoclinic'
according to '/home/saulius/struct/CIF-dictionaries/cif_core.dic'
dictionary named 'cif_core.dic' version 2.4.1 from
2010-06-29.

'_exptl_absorpt_correction_type' value 'Multi-scan' changed
to 'multi-scan' according to
'/home/saulius/struct/CIF-dictionaries/cif_core.dic' dictionary named
'cif_core.dic' version 2.4.1 from 2010-06-29.

Automatic conversion script
Id: cif_fix_enum 1527 2010-12-29 10:47:43Z saulius 
;
_cod_original_sg_symbol_H-M P21/c
_cod_database_code 7200357

loop_
_symmetry_equiv_pos_as_xyz
'x, y, z'
'-x, y+1/2, -z+1/2'
'-x, -y, -z'
'x, -y-1/2, z-1/2'

loop_
_atom_site_label
_atom_site_type_symbol
_atom_site_fract_x
_atom_site_fract_y
_atom_site_fract_z
_atom_site_U_iso_or_equiv
_atom_site_adp_type
_atom_site_occupancy
_atom_site_symmetry_multiplicity
_atom_site_calc_flag
_atom_site_refinement_flags
_atom_site_disorder_assembly
_atom_site_disorder_group
Zn1 Zn 0.23886(2) 0.80574(10) 0.29451(5) 0.0215(2) Uani 1 1 d . . .
O1 O 0.2164(2) 1.1954(6) 0.3019(4) 0.0338(9) Uani 1 1 d . . .
O2 O 0.16030(15) 1.5804(6) 0.3269(3) 0.0269(7) Uani 1 1 d . . .
O3 O 0.32012(17) 0.7172(8) 0.4187(3) 0.0309(8) Uani 1 1 d . . .
O4 O 0.26155(19) 0.7357(8) 0.6004(4) 0.0319(8) Uani 1 1 d . . .
C1 C 0.1667(2) 1.3243(9) 0.3457(5) 0.0212(9) Uani 1 1 d . . .
C2 C 0.1159(2) 1.1772(9) 0.4259(5) 0.0270(10) Uani 1 1 d . . .
H2A H 0.1398 1.1105 0.5144 0.032 Uiso 1 1 calc R . .
H2B H 0.0992 1.0150 0.3716 0.032 Uiso 1 1 calc R . .
C3 C 0.0547(2) 1.3455(9) 0.4598(5) 0.0239(9) Uani 1 1 d . . .
C4 C 0.0649(2) 1.5488(10) 0.5654(5) 0.0272(9) Uani 1 1 d . . .
H4 H 0.1090 1.5797 0.6115 0.033 Uiso 1 1 calc R . .
C5 C -0.0087(3) 1.2966(9) 0.3997(5) 0.0261(10) Uani 1 1 d . . .
H5 H -0.0156 1.1549 0.3325 0.031 Uiso 1 1 calc R . .
C6 C 0.3149(2) 0.6799(9) 0.5462(4) 0.0236(9) Uani 1 1 d . . .
C7 C 0.3749(3) 0.5579(16) 0.6350(5) 0.0463(16) Uani 1 1 d . . .
H7A H 0.3850 0.6749 0.7181 0.056 Uiso 1 1 calc R . .
H7B H 0.3615 0.3757 0.6679 0.056 Uiso 1 1 calc R . .
C8 C 0.4391(2) 0.5265(12) 0.5631(4) 0.0312(11) Uani 1 1 d . . .
C9 C 0.4459(3) 0.3277(12) 0.4630(7) 0.0431(14) Uani 1 1 d . . .
H9 H 0.4089 0.2076 0.4376 0.052 Uiso 1 1 calc R . .
C10 C 0.4951(3) 0.6982(12) 0.5995(6) 0.0395(13) Uani 1 1 d . . .
H10 H 0.4918 0.8346 0.6687 0.047 Uiso 1 1 calc R . .

loop_
_atom_site_aniso_label
_atom_site_aniso_U_11
_atom_site_aniso_U_22
_atom_site_aniso_U_33
_atom_site_aniso_U_23
_atom_site_aniso_U_13
_atom_site_aniso_U_12
Zn1 0.0193(3) 0.0256(3) 0.0207(3) 0.00263(18) 0.0070(2) 0.00259(18)
O1 0.0287(18) 0.0229(17) 0.053(2) 0.0029(14) 0.0231(16) 0.0055(13)
O2 0.0215(15) 0.0215(14) 0.0392(18) 0.0043(14) 0.0113(13) 0.0006(13)
O3 0.0207(16) 0.055(2) 0.0176(16) 0.0069(14) 0.0032(13) 0.0074(14)
O4 0.0308(18) 0.0449(19) 0.0217(17) 0.0015(14) 0.0118(14) 0.0041(15)
C1 0.0173(19) 0.026(2) 0.020(2) 0.0025(15) 0.0030(16) 0.0040(15)
C2 0.026(2) 0.021(2) 0.036(3) 0.0040(18) 0.017(2) 0.0032(16)
C3 0.031(2) 0.0187(18) 0.025(2) 0.0033(16) 0.0161(18) 0.0024(16)
C4 0.022(2) 0.030(2) 0.030(2) -0.0013(19) 0.0039(17) 0.0002(18)
C5 0.031(2) 0.025(2) 0.024(2) -0.0021(16) 0.0107(19) -0.0031(17)
C6 0.020(2) 0.035(2) 0.016(2) 0.0041(16) 0.0017(16) 0.0021(17)
C7 0.030(2) 0.091(5) 0.019(2) 0.016(3) 0.0064(19) 0.023(3)
C8 0.023(2) 0.058(3) 0.0133(19) 0.0049(19) 0.0009(15) 0.015(2)
C9 0.024(3) 0.046(3) 0.058(4) -0.002(3) -0.005(2) 0.001(2)
C10 0.044(3) 0.050(3) 0.026(3) -0.008(2) 0.008(2) 0.011(2)

loop_
_atom_type_symbol
_atom_type_description
_atom_type_scat_dispersion_real
_atom_type_scat_dispersion_imag
_atom_type_scat_source
C C 0.0033 0.0016 'International Tables Vol C Tables 4.2.6.8 and 6.1.1.4'
O O 0.0106 0.0060 'International Tables Vol C Tables 4.2.6.8 and 6.1.1.4'
Zn Zn 0.2839 1.4301 'International Tables Vol C Tables 4.2.6.8 and 6.1.1.4'
H H 0.0000 0.0000 'International Tables Vol C Tables 4.2.6.8 and 6.1.1.4'

loop_
_geom_angle_atom_site_label_1
_geom_angle_atom_site_label_2
_geom_angle_atom_site_label_3
_geom_angle
_geom_angle_site_symmetry_1
_geom_angle_site_symmetry_3
_geom_angle_publ_flag
O2 Zn1 O3 113.17(16) 1_545 . ?
O2 Zn1 O1 111.01(16) 1_545 . ?
O3 Zn1 O1 111.60(17) . . ?
O2 Zn1 O4 110.32(15) 1_545 4_575 ?
O3 Zn1 O4 108.24(17) . 4_575 ?
O1 Zn1 O4 101.89(16) . 4_575 ?
C1 O1 Zn1 132.8(3) . . ?
C1 O2 Zn1 120.7(3) . 1_565 ?
C6 O3 Zn1 119.6(3) . . ?
C6 O4 Zn1 130.4(3) . 4_576 ?
O1 C1 O2 120.8(4) . . ?
O1 C1 C2 120.3(4) . . ?
O2 C1 C2 118.9(4) . . ?
C1 C2 C3 115.5(4) . . ?
C1 C2 H2A 108.4 . . ?
C3 C2 H2A 108.4 . . ?
C1 C2 H2B 108.4 . . ?
C3 C2 H2B 108.4 . . ?
H2A C2 H2B 107.5 . . ?
C5 C3 C4 119.6(4) . . ?
C5 C3 C2 122.2(4) . . ?
C4 C3 C2 118.0(4) . . ?
C5 C4 C3 119.0(4) 3_586 . ?
C5 C4 H4 120.5 3_586 . ?
C3 C4 H4 120.5 . . ?
C3 C5 C4 121.3(4) . 3_586 ?
C3 C5 H5 119.3 . . ?
C4 C5 H5 119.3 3_586 . ?
O4 C6 O3 121.8(4) . . ?
O4 C6 C7 119.6(4) . . ?
O3 C6 C7 118.6(4) . . ?
C8 C7 C6 115.1(4) . . ?
C8 C7 H7A 108.5 . . ?
C6 C7 H7A 108.5 . . ?
C8 C7 H7B 108.5 . . ?
C6 C7 H7B 108.5 . . ?
H7A C7 H7B 107.5 . . ?
C9 C8 C10 118.0(4) . . ?
C9 C8 C7 122.1(5) . . ?
C10 C8 C7 119.8(5) . . ?
C10 C9 C8 121.0(5) 3_666 . ?
C10 C9 H9 119.5 3_666 . ?
C8 C9 H9 119.5 . . ?
C9 C10 C8 121.0(5) 3_666 . ?
C9 C10 H10 119.5 3_666 . ?
C8 C10 H10 119.5 . . ?

loop_
_geom_bond_atom_site_label_1
_geom_bond_atom_site_label_2
_geom_bond_distance
_geom_bond_site_symmetry_2
_geom_bond_publ_flag
Zn1 O2 1.949(3) 1_545 ?
Zn1 O3 1.957(4) . ?
Zn1 O1 1.960(4) . ?
Zn1 O4 1.974(4) 4_575 ?
O1 C1 1.269(5) . ?
O2 C1 1.270(6) . ?
O2 Zn1 1.949(3) 1_565 ?
O3 C6 1.256(6) . ?
O4 C6 1.247(6) . ?
O4 Zn1 1.974(4) 4_576 ?
C1 C2 1.503(6) . ?
C2 C3 1.521(6) . ?
C2 H2A 0.9900 . ?
C2 H2B 0.9900 . ?
C3 C5 1.350(7) . ?
C3 C4 1.423(6) . ?
C4 C5 1.407(6) 3_586 ?
C4 H4 0.9500 . ?
C5 C4 1.407(6) 3_586 ?
C5 H5 0.9500 . ?
C6 C7 1.516(6) . ?
C7 C8 1.506(6) . ?
C7 H7A 0.9900 . ?
C7 H7B 0.9900 . ?
C8 C9 1.384(8) . ?
C8 C10 1.405(8) . ?
C9 C10 1.364(8) 3_666 ?
C9 H9 0.9500 . ?
C10 C9 1.364(8) 3_666 ?
C10 H10 0.9500 . ?
